data_4118076
loop_
_publ_author_name
'Saskia Lupart'
'Giuliano Gregori'
'Joachim Maier'
'Wolfgang Schnick'

_publ_contact_author_address
;  Department of Chemistry
   Ludwig-Maximilians-Universitaet Muenchen
   Butenandtstr. 5-13 (D)
   D-81377 Muenchen, Germany
;
_publ_contact_author_email wolfgang.schnick@uni-muenchen.de
_publ_contact_author_fax +49/89/2180-77440
_publ_contact_author_name 'Prof. Dr. Wolfgang Schnick'
_publ_contact_author_phone +49/89/2180-77436
_publ_section_title
;
 Li14Ln5[Si11N19O5]O2F2 with Ln = Ce, Nd - Representatives of a Family of
 Potential Lithium Ion Conductors
;
_journal_name_full 'Journal of the American Chemical Society'
_journal_page_first 10132
_journal_page_last 10137
_journal_paper_doi 10.1021/ja302255d
_journal_volume 134
_journal_year 2012
_chemical_formula_sum 'Ce5 F2 Li14 N19 O7 Si11'
_chemical_formula_weight 1522.94
_chemical_name_systematic
;
 ?
;
_space_group_IT_number 59
_symmetry_cell_setting orthorhombic
_symmetry_space_group_name_Hall '-P 2ab 2a'
_symmetry_space_group_name_H-M 'P m m n :2'
_atom_sites_solution_primary direct
_atom_sites_solution_secondary difmap
_audit_creation_method SHELXL-97
_cell_angle_alpha 90.00
_cell_angle_beta 90.00
_cell_angle_gamma 90.00
_cell_formula_units_Z 2
_cell_length_a 17.198(3)
_cell_length_b 7.6587(15)
_cell_length_c 10.144(2)
_cell_measurement_reflns_used 5776
_cell_measurement_temperature 293(2)
_cell_measurement_theta_max 30.4
_cell_measurement_theta_min 2.3
_cell_volume 1336.1(4)
_computing_cell_refinement X-AREA
_computing_data_collection 'X-AREA (Stoe & Cie, 2002)'
_computing_data_reduction X-AREA
_computing_molecular_graphics 'DIAMOND (Brandenburg, 1999)'
_computing_publication_material SHELXL-97
_computing_structure_refinement 'SHELXL-97 (Sheldrick, 2008)'
_computing_structure_solution 'SHELXS-97 (Sheldrick, 2008)'
_diffrn_ambient_temperature 293(2)
_diffrn_measured_fraction_theta_full 0.942
_diffrn_measured_fraction_theta_max 0.942
_diffrn_measurement_device_type 'Stoe IPDS 1'
_diffrn_measurement_method \w-scans
_diffrn_radiation_monochromator graphite
_diffrn_radiation_source 'fine-focus sealed tube'
_diffrn_radiation_type MoK\a
_diffrn_radiation_wavelength 0.71073
_diffrn_reflns_av_R_equivalents 0.0872
_diffrn_reflns_av_sigmaI/netI 0.0645
_diffrn_reflns_limit_h_max 22
_diffrn_reflns_limit_h_min -22
_diffrn_reflns_limit_k_max 8
_diffrn_reflns_limit_k_min -9
_diffrn_reflns_limit_l_max 13
_diffrn_reflns_limit_l_min -12
_diffrn_reflns_number 10928
_diffrn_reflns_theta_full 27.48
_diffrn_reflns_theta_max 27.48
_diffrn_reflns_theta_min 2.91
_diffrn_standards_number 0
_exptl_absorpt_coefficient_mu 8.928
_exptl_absorpt_correction_T_max 0.276
_exptl_absorpt_correction_T_min 0.218
_exptl_absorpt_correction_type multi-scan
_exptl_absorpt_process_details
;
XPREP (Shgeldrick, 2008)
;
_exptl_crystal_colour yellow
_exptl_crystal_density_diffrn 3.785
_exptl_crystal_description block
_exptl_crystal_F_000 1386
_exptl_crystal_size_max 0.08
_exptl_crystal_size_mid 0.06
_exptl_crystal_size_min 0.02
_refine_diff_density_max 1.672
_refine_diff_density_min -2.967
_refine_diff_density_rms 0.294
_refine_ls_extinction_method none
_refine_ls_goodness_of_fit_ref 0.876
_refine_ls_matrix_type full
_refine_ls_number_parameters 144
_refine_ls_number_reflns 1606
_refine_ls_number_restraints 0
_refine_ls_restrained_S_all 0.876
_refine_ls_R_factor_all 0.0699
_refine_ls_R_factor_gt 0.0409
_refine_ls_shift/su_max 0.000
_refine_ls_shift/su_mean 0.000
_refine_ls_structure_factor_coef Fsqd
_refine_ls_weighting_details 'calc w=1/[\s^2^(Fo^2^)+(0.0572P)^2^+0.0000P] where P=(Fo^2^+2Fc^2^)/3'
_refine_ls_weighting_scheme calc
_refine_ls_wR_factor_gt 0.0896
_refine_ls_wR_factor_ref 0.0971
_reflns_number_gt 1034
_reflns_number_total 1606
_reflns_threshold_expression >2sigma(I)
_cod_data_source_file ja302255d_si_002.cif
_cod_data_source_block Li14Ce5[Si4N19O5]O2F
_cod_original_cell_volume 1336.1(5)
_cod_original_sg_symbol_H-M 'P m m n'
_cod_database_code 4118076

loop_
_symmetry_equiv_pos_as_xyz
'x, y, z'
'-x+1/2, -y+1/2, z'
'-x, y+1/2, -z'
'x+1/2, -y, -z'
'-x, -y, -z'
'x-1/2, y-1/2, -z'
'x, -y-1/2, z'
'-x-1/2, y, z'

loop_
_atom_site_label
_atom_site_type_symbol
_atom_site_fract_x
_atom_site_fract_y
_atom_site_fract_z
_atom_site_U_iso_or_equiv
_atom_site_adp_type
_atom_site_occupancy
_atom_site_symmetry_multiplicity
_atom_site_calc_flag
_atom_site_refinement_flags
Ce1 Ce 0.7500 -0.2500 1.17927(14) 0.0253(3) Uani 1 4 d S
Ce2 Ce 0.7500 0.00139(14) 0.72928(7) 0.01348(19) Uani 1 2 d S
Ce3 Ce 0.5000 0.0000 1.0000 0.01148(18) Uani 1 2 d S
Si1 Si 0.7500 0.2500 0.2643(5) 0.0134(11) Uani 1 4 d S
Si2 Si 0.6592(2) 0.2500 0.5240(4) 0.0110(8) Uani 1 2 d S
Si3 Si 0.64875(19) -0.2500 0.9167(3) 0.0097(7) Uani 1 2 d S
Si4 Si 0.56198(13) -0.0462(3) 0.6946(2) 0.0080(5) Uani 1 1 d .
Si5 Si 0.5723(2) -0.2500 1.2307(4) 0.0106(8) Uani 1 2 d S
N1 N 0.3798(4) 0.0591(10) 0.1610(7) 0.0088(15) Uani 1 1 d .
N2 N 0.5385(6) -0.2500 0.6362(11) 0.011(2) Uani 1 2 d S
N3 N 0.2500 0.2500 0.0739(15) 0.014(4) Uani 1 4 d S
N4 N 0.6079(6) -0.2500 1.0704(12) 0.014(2) Uani 1 2 d S
N5 N 0.6634(6) 0.2500 0.3549(11) 0.010(2) Uani 1 2 d S
N6 N 0.6142(4) 0.0623(12) 0.5774(8) 0.0177(19) Uani 1 1 d .
N7 N 0.4790(5) 0.0604(14) -0.2536(8) 0.022(2) Uani 1 1 d .
O1 O 0.2500 -0.2500 -0.5912(15) 0.019(3) Uani 1 4 d S
O2 O 0.3513(6) 0.2500 -0.3335(10) 0.025(3) Uani 1 2 d S
O3 O 0.7500 0.0779(16) 0.1611(10) 0.022(2) Uani 1 2 d S
O1O O 0.7500 0.2500 0.8845(15) 0.027(3) Uani 0.50 4 d SP
F1F F 0.7500 0.2500 0.8845(15) 0.027(3) Uani 0.50 4 d SP
O2O O 0.5821(5) 0.2500 0.0373(10) 0.020(2) Uani 0.50 2 d SP
F2F F 0.5821(5) 0.2500 0.0373(10) 0.020(2) Uani 0.50 2 d SP
O3O O 0.2500 0.2500 -0.5963(14) 0.024(3) Uani 0.50 4 d SP
F3F F 0.2500 0.2500 -0.5963(14) 0.024(3) Uani 0.50 4 d SP
Li1 Li 0.5120(15) 0.2500 -0.457(3) 0.028(6) Uiso 1 2 d S
Li2 Li 0.5676(18) 0.2500 0.238(3) 0.033(7) Uiso 1 2 d S
Li3 Li 0.3516(18) 0.2500 -0.531(3) 0.035(7) Uiso 1 2 d S
Li4 Li 0.3880(11) -0.004(4) -0.3750(19) 0.033(4) Uiso 1 1 d .
Li5 Li 0.3260(16) -0.099(5) -0.021(3) 0.059(7) Uiso 1 1 d .

loop_
_atom_site_aniso_label
_atom_site_aniso_U_11
_atom_site_aniso_U_22
_atom_site_aniso_U_33
_atom_site_aniso_U_23
_atom_site_aniso_U_13
_atom_site_aniso_U_12
Ce1 0.0172(6) 0.0368(10) 0.0220(7) 0.000 0.000 0.000
Ce2 0.0100(3) 0.0130(4) 0.0174(3) 0.0048(4) 0.000 0.000
Ce3 0.0135(3) 0.0093(4) 0.0116(3) -0.0003(3) 0.0007(2) 0.0001(3)
Si1 0.016(2) 0.011(3) 0.013(3) 0.000 0.000 0.000
Si2 0.0102(15) 0.011(2) 0.0125(19) 0.000 -0.0012(12) 0.000
Si3 0.0108(15) 0.010(2) 0.0079(17) 0.000 0.0011(12) 0.000
Si4 0.0081(9) 0.0070(15) 0.0089(11) -0.0005(8) 0.0006(8) -0.0006(8)
Si5 0.0097(16) 0.013(2) 0.0091(17) 0.000 -0.0011(12) 0.000
N1 0.014(3) 0.004(4) 0.009(3) 0.001(3) 0.003(3) -0.001(3)
N2 0.009(5) 0.012(7) 0.013(5) 0.000 -0.005(4) 0.000
N3 0.010(7) 0.028(12) 0.005(8) 0.000 0.000 0.000
N4 0.007(5) 0.015(7) 0.020(6) 0.000 0.001(4) 0.000
N5 0.009(5) 0.007(7) 0.013(6) 0.000 0.000(4) 0.000
N6 0.016(4) 0.014(5) 0.023(4) 0.008(3) -0.006(3) -0.002(3)
N7 0.015(4) 0.036(7) 0.016(4) -0.005(4) -0.001(3) 0.004(4)
O1 0.022(7) 0.010(9) 0.024(8) 0.000 0.000 0.000
O2 0.030(6) 0.034(8) 0.009(5) 0.000 0.005(4) 0.000
O3 0.015(4) 0.026(7) 0.026(6) -0.001(5) 0.000 0.000
O1O 0.041(8) 0.013(9) 0.029(8) 0.000 0.000 0.000
F1F 0.041(8) 0.013(9) 0.029(8) 0.000 0.000 0.000
O2O 0.011(4) 0.019(6) 0.031(5) 0.000 0.000(4) 0.000
F2F 0.011(4) 0.019(6) 0.031(5) 0.000 0.000(4) 0.000
O3O 0.020(7) 0.031(10) 0.021(7) 0.000 0.000 0.000
F3F 0.020(7) 0.031(10) 0.021(7) 0.000 0.000 0.000

loop_
_atom_type_symbol
_atom_type_description
_atom_type_scat_dispersion_real
_atom_type_scat_dispersion_imag
_atom_type_scat_source
Li Li -0.0003 0.0001 'International Tables Vol C Tables 4.2.6.8 and 6.1.1.4'
N N 0.0061 0.0033 'International Tables Vol C Tables 4.2.6.8 and 6.1.1.4'
O O 0.0106 0.0060 'International Tables Vol C Tables 4.2.6.8 and 6.1.1.4'
F F 0.0171 0.0103 'International Tables Vol C Tables 4.2.6.8 and 6.1.1.4'
Si Si 0.0817 0.0704 'International Tables Vol C Tables 4.2.6.8 and 6.1.1.4'
Ce Ce -0.2486 2.6331 'International Tables Vol C Tables 4.2.6.8 and 6.1.1.4'

loop_
_geom_angle_atom_site_label_1
_geom_angle_atom_site_label_2
_geom_angle_atom_site_label_3
_geom_angle
_geom_angle_site_symmetry_1
_geom_angle_site_symmetry_3
O2 Ce1 O2 96.2(5) 6_656 5_656
O2 Ce1 O3 92.80(16) 6_656 2_646
O2 Ce1 O3 92.80(16) 5_656 2_646
O2 Ce1 O3 92.80(16) 6_656 1_556
O2 Ce1 O3 92.80(16) 5_656 1_556
O3 Ce1 O3 171.6(5) 2_646 1_556
O2 Ce1 N3 131.9(3) 6_656 5_656
O2 Ce1 N3 131.9(3) 5_656 5_656
O3 Ce1 N3 85.8(2) 2_646 5_656
O3 Ce1 N3 85.8(2) 1_556 5_656
O2 Ce1 N4 162.4(4) 6_656 .
O2 Ce1 N4 66.2(4) 5_656 .
O3 Ce1 N4 88.28(10) 2_646 .
O3 Ce1 N4 88.28(10) 1_556 .
N3 Ce1 N4 65.7(2) 5_656 .
O2 Ce1 N4 66.2(4) 6_656 2_645
O2 Ce1 N4 162.4(4) 5_656 2_645
O3 Ce1 N4 88.28(10) 2_646 2_645
O3 Ce1 N4 88.28(10) 1_556 2_645
N3 Ce1 N4 65.7(2) 5_656 2_645
N4 Ce1 N4 131.3(5) . 2_645
O2 Ce1 Si5 128.4(3) 6_656 .
O2 Ce1 Si5 32.2(3) 5_656 .
O3 Ce1 Si5 90.70(4) 2_646 .
O3 Ce1 Si5 90.70(4) 1_556 .
N3 Ce1 Si5 99.69(7) 5_656 .
N4 Ce1 Si5 34.0(3) . .
N4 Ce1 Si5 165.4(3) 2_645 .
O2 Ce1 Si5 32.2(3) 6_656 2_645
O2 Ce1 Si5 128.4(3) 5_656 2_645
O3 Ce1 Si5 90.70(4) 2_646 2_645
O3 Ce1 Si5 90.70(4) 1_556 2_645
N3 Ce1 Si5 99.69(7) 5_656 2_645
N4 Ce1 Si5 165.4(3) . 2_645
N4 Ce1 Si5 34.0(3) 2_645 2_645
Si5 Ce1 Si5 160.61(14) . 2_645
O2 Ce1 Si3 165.1(3) 6_656 .
O2 Ce1 Si3 98.7(3) 5_656 .
O3 Ce1 Si3 86.5(2) 2_646 .
O3 Ce1 Si3 86.5(2) 1_556 .
N3 Ce1 Si3 33.17(6) 5_656 .
N4 Ce1 Si3 32.5(2) . .
N4 Ce1 Si3 98.8(3) 2_645 .
Si5 Ce1 Si3 66.52(9) . .
Si5 Ce1 Si3 132.86(10) 2_645 .
O2 Ce1 Si3 98.7(3) 6_656 2_645
O2 Ce1 Si3 165.1(3) 5_656 2_645
O3 Ce1 Si3 86.5(2) 2_646 2_645
O3 Ce1 Si3 86.5(2) 1_556 2_645
N3 Ce1 Si3 33.17(6) 5_656 2_645
N4 Ce1 Si3 98.8(3) . 2_645
N4 Ce1 Si3 32.5(2) 2_645 2_645
Si5 Ce1 Si3 132.86(10) . 2_645
Si5 Ce1 Si3 66.52(9) 2_645 2_645
Si3 Ce1 Si3 66.34(13) . 2_645
O2 Ce1 Li5 127.2(5) 6_656 3_646
O2 Ce1 Li5 91.7(5) 5_656 3_646
O3 Ce1 Li5 34.6(6) 2_646 3_646
O3 Ce1 Li5 139.0(6) 1_556 3_646
N3 Ce1 Li5 61.7(5) 5_656 3_646
N4 Ce1 Li5 56.8(5) . 3_646
N4 Ce1 Li5 99.0(5) 2_645 3_646
Si5 Ce1 Li5 72.5(5) . 3_646
Si5 Ce1 Li5 117.4(5) 2_645 3_646
Si3 Ce1 Li5 52.5(5) . 3_646
Si3 Ce1 Li5 79.3(5) 2_645 3_646
F3F Ce2 O3O 0.0 5_655 5_655
F3F Ce2 O1 108.7(4) 5_655 5_655
O3O Ce2 O1 108.7(4) 5_655 5_655
F3F Ce2 O1O 175.4(4) 5_655 .
O3O Ce2 O1O 175.4(4) 5_655 .
O1 Ce2 O1O 75.9(4) 5_655 .
F3F Ce2 N1 95.9(2) 5_655 4_556
O3O Ce2 N1 95.9(2) 5_655 4_556
O1 Ce2 N1 114.02(19) 5_655 4_556
O1O Ce2 N1 82.0(2) . 4_556
F3F Ce2 N1 95.9(2) 5_655 5_656
O3O Ce2 N1 95.9(2) 5_655 5_656
O1 Ce2 N1 114.02(19) 5_655 5_656
O1O Ce2 N1 82.0(2) . 5_656
N1 Ce2 N1 123.3(3) 4_556 5_656
F3F Ce2 N3 81.1(3) 5_655 5_656
O3O Ce2 N3 81.1(3) 5_655 5_656
O1 Ce2 N3 170.3(4) 5_655 5_656
O1O Ce2 N3 94.4(4) . 5_656
N1 Ce2 N3 63.73(18) 4_556 5_656
N1 Ce2 N3 63.73(18) 5_656 5_656
F3F Ce2 N6 79.8(2) 5_655 .
O3O Ce2 N6 79.8(2) 5_655 .
O1 Ce2 N6 63.0(2) 5_655 .
O1O Ce2 N6 102.7(2) . .
N1 Ce2 N6 173.1(2) 4_556 .
N1 Ce2 N6 62.9(2) 5_656 .
N3 Ce2 N6 120.34(18) 5_656 .
F3F Ce2 N6 79.8(2) 5_655 8_755
O3O Ce2 N6 79.8(2) 5_655 8_755
O1 Ce2 N6 63.0(2) 5_655 8_755
O1O Ce2 N6 102.7(2) . 8_755
N1 Ce2 N6 62.9(2) 4_556 8_755
N1 Ce2 N6 173.1(2) 5_656 8_755
N3 Ce2 N6 120.34(18) 5_656 8_755
N6 Ce2 N6 110.9(3) . 8_755
F3F Ce2 Si3 81.3(2) 5_655 .
O3O Ce2 Si3 81.3(2) 5_655 .
O1 Ce2 Si3 146.31(8) 5_655 .
O1O Ce2 Si3 94.9(2) . .
N1 Ce2 Si3 96.18(18) 4_556 .
N1 Ce2 Si3 32.36(18) 5_656 .
N3 Ce2 Si3 32.79(6) 5_656 .
N6 Ce2 Si3 88.49(18) . .
N6 Ce2 Si3 149.87(18) 8_755 .
F3F Ce2 Si3 81.3(2) 5_655 2_645
O3O Ce2 Si3 81.3(2) 5_655 2_645
O1 Ce2 Si3 146.31(8) 5_655 2_645
O1O Ce2 Si3 94.9(2) . 2_645
N1 Ce2 Si3 32.36(18) 4_556 2_645
N1 Ce2 Si3 96.18(18) 5_656 2_645
N3 Ce2 Si3 32.79(6) 5_656 2_645
N6 Ce2 Si3 149.87(19) . 2_645
N6 Ce2 Si3 88.49(18) 8_755 2_645
Si3 Ce2 Si3 65.53(11) . 2_645
F2F Ce3 O2O 0.0(3) 5_656 5_656
F2F Ce3 F2F 180.0(5) 5_656 1_556
O2O Ce3 F2F 180.0(5) 5_656 1_556
F2F Ce3 O2O 180.0(5) 5_656 1_556
O2O Ce3 O2O 180.0(5) 5_656 1_556
F2F Ce3 O2O 0.0(5) 1_556 1_556
F2F Ce3 N7 84.6(3) 5_656 1_556
O2O Ce3 N7 84.6(3) 5_656 1_556
F2F Ce3 N7 95.4(3) 1_556 1_556
O2O Ce3 N7 95.4(3) 1_556 1_556
F2F Ce3 N7 95.4(3) 5_656 5_656
O2O Ce3 N7 95.4(3) 5_656 5_656
F2F Ce3 N7 84.6(3) 1_556 5_656
O2O Ce3 N7 84.6(3) 1_556 5_656
N7 Ce3 N7 180.000(1) 1_556 5_656
F2F Ce3 N1 102.9(3) 5_656 5_656
O2O Ce3 N1 102.9(3) 5_656 5_656
F2F Ce3 N1 77.1(3) 1_556 5_656
O2O Ce3 N1 77.1(3) 1_556 5_656
N7 Ce3 N1 62.6(2) 1_556 5_656
N7 Ce3 N1 117.4(2) 5_656 5_656
F2F Ce3 N1 77.1(3) 5_656 1_556
O2O Ce3 N1 77.1(3) 5_656 1_556
F2F Ce3 N1 102.9(3) 1_556 1_556
O2O Ce3 N1 102.9(3) 1_556 1_556
N7 Ce3 N1 117.4(2) 1_556 1_556
N7 Ce3 N1 62.6(2) 5_656 1_556
N1 Ce3 N1 180.000(1) 5_656 1_556
F2F Ce3 N4 96.7(2) 5_656 5_657
O2O Ce3 N4 96.7(2) 5_656 5_657
F2F Ce3 N4 83.3(2) 1_556 5_657
O2O Ce3 N4 83.3(2) 1_556 5_657
N7 Ce3 N4 62.2(3) 1_556 5_657
N7 Ce3 N4 117.8(3) 5_656 5_657
N1 Ce3 N4 118.6(3) 5_656 5_657
N1 Ce3 N4 61.4(3) 1_556 5_657
F2F Ce3 N4 83.3(2) 5_656 .
O2O Ce3 N4 83.3(2) 5_656 .
F2F Ce3 N4 96.7(2) 1_556 .
O2O Ce3 N4 96.7(2) 1_556 .
N7 Ce3 N4 117.8(3) 1_556 .
N7 Ce3 N4 62.2(3) 5_656 .
N1 Ce3 N4 61.4(3) 5_656 .
N1 Ce3 N4 118.6(3) 1_556 .
N4 Ce3 N4 180.0(5) 5_657 .
F2F Ce3 Li5 39.4(7) 5_656 1_556
O2O Ce3 Li5 39.4(7) 5_656 1_556
F2F Ce3 Li5 140.6(7) 1_556 1_556
O2O Ce3 Li5 140.6(7) 1_556 1_556
N7 Ce3 Li5 81.0(6) 1_556 1_556
N7 Ce3 Li5 99.0(6) 5_656 1_556
N1 Ce3 Li5 131.6(6) 5_656 1_556
N1 Ce3 Li5 48.4(6) 1_556 1_556
N4 Ce3 Li5 60.2(7) 5_657 1_556
N4 Ce3 Li5 119.8(7) . 1_556
F2F Ce3 Li5 140.6(7) 5_656 5_656
O2O Ce3 Li5 140.6(7) 5_656 5_656
F2F Ce3 Li5 39.4(7) 1_556 5_656
O2O Ce3 Li5 39.4(7) 1_556 5_656
N7 Ce3 Li5 99.0(6) 1_556 5_656
N7 Ce3 Li5 81.0(6) 5_656 5_656
N1 Ce3 Li5 48.4(6) 5_656 5_656
N1 Ce3 Li5 131.6(6) 1_556 5_656
N4 Ce3 Li5 119.8(7) 5_657 5_656
N4 Ce3 Li5 60.2(7) . 5_656
Li5 Ce3 Li5 180.000(2) 1_556 5_656
O3 Si1 O3 103.1(8) 2_655 .
O3 Si1 N5 109.1(3) 2_655 2_655
O3 Si1 N5 109.1(3) . 2_655
O3 Si1 N5 109.1(3) 2_655 .
O3 Si1 N5 109.1(3) . .
N5 Si1 N5 116.6(8) 2_655 .
O3 Si1 Li5 77.9(8) 2_655 5_655
N5 Si1 Li5 142.8(7) 2_655 5_655
N5 Si1 Li5 93.5(6) . 5_655
O3 Si1 Li5 77.9(8) . 3_655
N5 Si1 Li5 142.8(7) 2_655 3_655
N5 Si1 Li5 93.5(6) . 3_655
O3 Si1 Li5 77.9(8) 2_655 4
N5 Si1 Li5 93.5(6) 2_655 4
N5 Si1 Li5 142.8(7) . 4
Li5 Si1 Li5 51.2(11) 5_655 4
Li5 Si1 Li5 70.4(12) 3_655 4
O3 Si1 Li5 77.9(8) . 6_665
N5 Si1 Li5 93.5(6) 2_655 6_665
N5 Si1 Li5 142.8(7) . 6_665
Li5 Si1 Li5 70.4(12) 5_655 6_665
Li5 Si1 Li5 51.2(11) 3_655 6_665
O3 Si1 Li2 86.9(4) 2_655 2_655
O3 Si1 Li2 86.9(4) . 2_655
N5 Si1 Li2 153.2(7) . 2_655
Li5 Si1 Li2 111.1(8) 5_655 2_655
Li5 Si1 Li2 111.1(8) 3_655 2_655
Li5 Si1 Li2 59.9(7) 4 2_655
Li5 Si1 Li2 59.9(7) 6_665 2_655
O3 Si1 Li2 86.9(4) 2_655 .
O3 Si1 Li2 86.9(4) . .
N5 Si1 Li2 153.2(7) 2_655 .
Li5 Si1 Li2 59.9(7) 5_655 .
Li5 Si1 Li2 59.9(7) 3_655 .
Li5 Si1 Li2 111.1(8) 4 .
Li5 Si1 Li2 111.1(8) 6_665 .
Li2 Si1 Li2 170.2(12) 2_655 .
O1 Si2 N5 111.1(6) 5_655 .
O1 Si2 N6 106.6(4) 5_655 .
N5 Si2 N6 109.5(4) . .
O1 Si2 N6 106.6(4) 5_655 7_565
N5 Si2 N6 109.5(4) . 7_565
N6 Si2 N6 113.4(6) . 7_565
O1 Si2 Li1 152.0(8) 5_655 1_556
N5 Si2 Li1 96.9(8) . 1_556
N6 Si2 Li1 61.8(4) . 1_556
N6 Si2 Li1 61.8(4) 7_565 1_556
O1 Si2 Li4 122.0(5) 5_655 5_655
N5 Si2 Li4 54.6(5) . 5_655
N6 Si2 Li4 55.0(6) . 5_655
N6 Si2 Li4 131.4(6) 7_565 5_655
Li1 Si2 Li4 74.3(6) 1_556 5_655
O1 Si2 Li4 122.0(5) 5_655 3_655
N5 Si2 Li4 54.6(5) . 3_655
N6 Si2 Li4 131.4(6) . 3_655
N6 Si2 Li4 55.0(6) 7_565 3_655
Li1 Si2 Li4 74.3(6) 1_556 3_655
Li4 Si2 Li4 95.3(11) 5_655 3_655
O1 Si2 Ce2 45.4(3) 5_655 2_655
N5 Si2 Ce2 128.6(3) . 2_655
N6 Si2 Ce2 120.5(3) . 2_655
N6 Si2 Ce2 61.4(3) 7_565 2_655
Li1 Si2 Ce2 115.6(5) 1_556 2_655
Li4 Si2 Ce2 166.9(5) 5_655 2_655
Li4 Si2 Ce2 95.8(5) 3_655 2_655
O1 Si2 Ce2 45.4(3) 5_655 .
N5 Si2 Ce2 128.6(3) . .
N6 Si2 Ce2 61.4(3) . .
N6 Si2 Ce2 120.5(3) 7_565 .
Li1 Si2 Ce2 115.6(5) 1_556 .
Li4 Si2 Ce2 95.8(5) 5_655 .
Li4 Si2 Ce2 166.9(5) 3_655 .
Ce2 Si2 Ce2 72.36(8) 2_655 .
N4 Si3 N1 107.4(3) . 3_646
N4 Si3 N1 107.4(3) . 5_656
N1 Si3 N1 115.2(5) 3_646 5_656
N4 Si3 N3 111.1(6) . 5_656
N1 Si3 N3 107.9(3) 3_646 5_656
N1 Si3 N3 107.9(3) 5_656 5_656
N4 Si3 Li5 74.3(6) . 5_656
N1 Si3 Li5 169.7(6) 3_646 5_656
N1 Si3 Li5 55.4(6) 5_656 5_656
N3 Si3 Li5 80.3(6) 5_656 5_656
N4 Si3 Li5 74.3(6) . 3_646
N1 Si3 Li5 55.4(6) 3_646 3_646
N1 Si3 Li5 169.7(6) 5_656 3_646
N3 Si3 Li5 80.3(6) 5_656 3_646
Li5 Si3 Li5 133.7(12) 5_656 3_646
N4 Si3 Ce1 57.4(4) . .
N1 Si3 Ce1 122.4(3) 3_646 .
N1 Si3 Ce1 122.4(3) 5_656 .
N3 Si3 Ce1 53.7(5) 5_656 .
Li5 Si3 Ce1 67.3(6) 5_656 .
Li5 Si3 Ce1 67.3(6) 3_646 .
N4 Si3 Ce2 139.54(16) . 2_645
N1 Si3 Ce2 51.6(2) 3_646 2_645
N1 Si3 Ce2 112.9(3) 5_656 2_645
N3 Si3 Ce2 59.5(4) 5_656 2_645
Li5 Si3 Ce2 133.2(6) 5_656 2_645
Li5 Si3 Ce2 65.4(6) 3_646 2_645
Ce1 Si3 Ce2 101.45(8) . 2_645
N4 Si3 Ce2 139.54(16) . .
N1 Si3 Ce2 112.9(3) 3_646 .
N1 Si3 Ce2 51.6(2) 5_656 .
N3 Si3 Ce2 59.5(4) 5_656 .
Li5 Si3 Ce2 65.4(6) 5_656 .
Li5 Si3 Ce2 133.2(6) 3_646 .
Ce1 Si3 Ce2 101.45(8) . .
Ce2 Si3 Ce2 73.51(8) 2_645 .
N4 Si3 Ce3 56.6(3) . 3_647
N1 Si3 Ce3 53.7(2) 3_646 3_647
N1 Si3 Ce3 112.7(3) 5_656 3_647
N3 Si3 Ce3 139.4(2) 5_656 3_647
Li5 Si3 Ce3 123.7(6) 5_656 3_647
Li5 Si3 Ce3 59.3(5) 3_646 3_647
Ce1 Si3 Ce3 102.08(9) . 3_647
Ce2 Si3 Ce3 102.91(4) 2_645 3_647
Ce2 Si3 Ce3 156.44(12) . 3_647
N4 Si3 Ce3 56.6(3) . .
N1 Si3 Ce3 112.7(3) 3_646 .
N1 Si3 Ce3 53.7(2) 5_656 .
N3 Si3 Ce3 139.4(2) 5_656 .
Li5 Si3 Ce3 59.3(5) 5_656 .
Li5 Si3 Ce3 123.7(6) 3_646 .
Ce1 Si3 Ce3 102.08(9) . .
Ce2 Si3 Ce3 156.44(12) 2_645 .
Ce2 Si3 Ce3 102.91(4) . .
Ce3 Si3 Ce3 70.80(7) 3_647 .
N6 Si4 N2 109.0(5) . .
N6 Si4 N7 114.6(5) . 1_556
N2 Si4 N7 109.9(5) . 1_556
N6 Si4 N1 107.7(4) . 5_656
N2 Si4 N1 111.5(4) . 5_656
N7 Si4 N1 104.0(4) 1_556 5_656
N6 Si4 Li3 64.3(5) . 5_655
N2 Si4 Li3 52.9(6) . 5_655
N7 Si4 Li3 155.4(7) 1_556 5_655
N1 Si4 Li3 99.4(7) 5_656 5_655
N6 Si4 Li2 149.3(7) . 5_656
N2 Si4 Li2 52.6(6) . 5_656
N7 Si4 Li2 62.1(5) 1_556 5_656
N1 Si4 Li2 102.4(7) 5_656 5_656
Li3 Si4 Li2 105.3(6) 5_655 5_656
N6 Si4 Li1 53.2(6) . 1_556
N2 Si4 Li1 117.6(6) . 1_556
N7 Si4 Li1 62.7(6) 1_556 1_556
N1 Si4 Li1 130.8(5) 5_656 1_556
Li3 Si4 Li1 107.0(7) 5_655 1_556
Li2 Si4 Li1 109.4(7) 5_656 1_556
N6 Si4 Li4 107.4(5) . 1_556
N2 Si4 Li4 77.8(6) . 1_556
N1 Si4 Li4 137.7(4) 5_656 1_556
Li3 Si4 Li4 116.7(8) 5_655 1_556
Li2 Si4 Li4 49.1(7) 5_656 1_556
Li1 Si4 Li4 60.4(7) 1_556 1_556
N6 Si4 Li1 85.4(5) . 5_655
N7 Si4 Li1 97.7(5) 1_556 5_655
N1 Si4 Li1 146.5(4) 5_656 5_655
Li3 Si4 Li1 57.8(8) 5_655 5_655
Li2 Si4 Li1 65.8(8) 5_656 5_655
Li1 Si4 Li1 82.0(2) 1_556 5_655
Li4 Si4 Li1 59.0(6) 1_556 5_655
N6 Si4 Ce2 60.0(3) . .
N2 Si4 Ce2 111.8(3) . .
N7 Si4 Ce2 137.0(3) 1_556 .
N1 Si4 Ce2 50.3(2) 5_656 .
Li3 Si4 Ce2 65.8(6) 5_655 .
Li2 Si4 Ce2 145.1(5) 5_656 .
Li1 Si4 Ce2 105.4(5) 1_556 .
Li4 Si4 Ce2 165.8(5) 1_556 .
Li1 Si4 Ce2 122.5(5) 5_655 .
N6 Si4 Ce3 140.6(3) . .
N2 Si4 Ce3 110.2(4) . .
N7 Si4 Ce3 52.8(3) 1_556 .
N1 Si4 Ce3 54.1(2) 5_656 .
Li3 Si4 Ce3 144.3(6) 5_655 .
Li2 Si4 Ce3 64.7(6) 5_656 .
Li1 Si4 Ce3 108.7(5) 1_556 .
Li4 Si4 Ce3 83.7(4) 1_556 .
Li1 Si4 Ce3 130.1(5) 5_655 .
Ce2 Si4 Ce3 101.92(6) . .
O2 Si5 N7 108.6(4) 5_656 3_646
O2 Si5 N7 108.6(4) 5_656 5_656
N7 Si5 N7 115.7(6) 3_646 5_656
O2 Si5 N4 107.8(5) 5_656 .
N7 Si5 N4 107.9(4) 3_646 .
N7 Si5 N4 107.9(4) 5_656 .
O2 Si5 Li4 55.2(5) 5_656 5_656
N7 Si5 Li4 135.4(6) 3_646 5_656
N7 Si5 Li4 53.8(6) 5_656 5_656
N4 Si5 Li4 116.5(5) . 5_656
O2 Si5 Li4 55.2(5) 5_656 3_646
N7 Si5 Li4 53.8(6) 3_646 3_646
N7 Si5 Li4 135.4(6) 5_656 3_646
N4 Si5 Li4 116.5(5) . 3_646
Li4 Si5 Li4 100.7(10) 5_656 3_646
O2 Si5 Li1 83.9(7) 5_656 5_656
N7 Si5 Li1 67.1(4) 3_646 5_656
N7 Si5 Li1 67.1(4) 5_656 5_656
N4 Si5 Li1 168.3(7) . 5_656
Li4 Si5 Li1 69.8(6) 5_656 5_656
Li4 Si5 Li1 69.8(6) 3_646 5_656
O2 Si5 Ce1 48.1(4) 5_656 .
N7 Si5 Ce1 122.0(3) 3_646 .
N7 Si5 Ce1 122.0(3) 5_656 .
N4 Si5 Ce1 59.7(4) . .
Li4 Si5 Ce1 80.3(4) 5_656 .
Li4 Si5 Ce1 80.3(4) 3_646 .
Li1 Si5 Ce1 132.0(6) 5_656 .
O2 Si5 Ce3 137.99(19) 5_656 3_647
N7 Si5 Ce3 53.5(3) 3_646 3_647
N7 Si5 Ce3 113.4(3) 5_656 3_647
N4 Si5 Ce3 57.6(3) . 3_647
Li4 Si5 Ce3 165.3(5) 5_656 3_647
Li4 Si5 Ce3 93.8(5) 3_646 3_647
Li1 Si5 Ce3 113.7(5) 5_656 3_647
Ce1 Si5 Ce3 104.74(9) . 3_647
O2 Si5 Ce3 137.99(19) 5_656 .
N7 Si5 Ce3 113.4(3) 3_646 .
N7 Si5 Ce3 53.5(3) 5_656 .
N4 Si5 Ce3 57.6(3) . .
Li4 Si5 Ce3 93.8(5) 5_656 .
Li4 Si5 Ce3 165.3(5) 3_646 .
Li1 Si5 Ce3 113.7(5) 5_656 .
Ce1 Si5 Ce3 104.74(9) . .
Ce3 Si5 Ce3 71.69(7) 3_647 .
Si3 N1 Si4 125.6(5) 5_656 5_656
Si3 N1 Li5 88.2(9) 5_656 .
Si4 N1 Li5 145.5(9) 5_656 .
Si3 N1 Ce2 96.0(3) 5_656 5_656
Si4 N1 Ce2 97.2(3) 5_656 5_656
Li5 N1 Ce2 84.6(7) . 5_656
Si3 N1 Ce3 94.8(3) 5_656 1_554
Si4 N1 Ce3 93.3(3) 5_656 1_554
Li5 N1 Ce3 75.0(7) . 1_554
Ce2 N1 Ce3 156.6(3) 5_656 1_554
Si4 N2 Si4 130.7(6) . 7
Si4 N2 Li1 114.4(3) . 5_655
Si4 N2 Li1 114.4(3) 7 5_655
Si4 N2 Li3 88.0(5) . 5_655
Si4 N2 Li3 88.0(5) 7 5_655
Li1 N2 Li3 86.0(12) 5_655 5_655
Si4 N2 Li2 89.7(5) . 5_656
Si4 N2 Li2 89.7(5) 7 5_656
Li1 N2 Li2 99.6(12) 5_655 5_656
Li3 N2 Li2 174.4(13) 5_655 5_656
Si3 N3 Si3 173.7(10) 5_656 6_566
Si3 N3 Ce1 93.2(5) 5_656 5_656
Si3 N3 Ce1 93.2(5) 6_566 5_656
Si3 N3 Ce2 87.7(4) 5_656 6_566
Si3 N3 Ce2 87.7(4) 6_566 6_566
Ce1 N3 Ce2 136.0(2) 5_656 6_566
Si3 N3 Ce2 87.7(4) 5_656 5_656
Si3 N3 Ce2 87.7(4) 6_566 5_656
Ce1 N3 Ce2 136.0(2) 5_656 5_656
Ce2 N3 Ce2 87.9(4) 6_566 5_656
Si3 N4 Si5 176.4(7) . .
Si3 N4 Ce1 90.1(4) . .
Si5 N4 Ce1 86.3(4) . .
Si3 N4 Ce3 92.3(4) . 3_647
Si5 N4 Ce3 90.3(3) . 3_647
Ce1 N4 Ce3 135.99(16) . 3_647
Si3 N4 Ce3 92.3(4) . .
Si5 N4 Ce3 90.3(3) . .
Ce1 N4 Ce3 135.99(16) . .
Ce3 N4 Ce3 87.8(3) 3_647 .
Si2 N5 Si1 124.1(7) . .
Si2 N5 Li2 123.3(11) . .
Si1 N5 Li2 112.5(11) . .
Si2 N5 Li4 83.3(6) . 5_655
Si1 N5 Li4 114.3(6) . 5_655
Li2 N5 Li4 73.4(7) . 5_655
Si2 N5 Li4 83.3(6) . 3_655
Si1 N5 Li4 114.3(6) . 3_655
Li2 N5 Li4 73.4(7) . 3_655
Li4 N5 Li4 128.5(12) 5_655 3_655
Si4 N6 Si2 149.7(6) . .
Si4 N6 Li4 124.7(8) . 5_655
Si2 N6 Li4 82.9(8) . 5_655
Si4 N6 Li1 90.4(7) . 1_556
Si2 N6 Li1 76.9(6) . 1_556
Li4 N6 Li1 88.4(10) 5_655 1_556
Si4 N6 Li3 77.8(8) . 5_655
Si2 N6 Li3 129.3(8) . 5_655
Li4 N6 Li3 67.7(11) 5_655 5_655
Li1 N6 Li3 138.5(9) 1_556 5_655
Si4 N6 Ce2 88.6(3) . .
Si2 N6 Ce2 86.5(3) . .
Li4 N6 Ce2 120.7(7) 5_655 .
Li1 N6 Ce2 144.5(7) 1_556 .
Li3 N6 Ce2 75.6(8) 5_655 .
Si5 N7 Si4 150.1(7) 5_656 1_554
Si5 N7 Li4 83.9(8) 5_656 .
Si4 N7 Li4 109.5(8) 1_554 .
Si5 N7 Li2 128.9(8) 5_656 5_655
Si4 N7 Li2 80.5(8) 1_554 5_655
Li4 N7 Li2 64.3(11) . 5_655
Si5 N7 Li1 75.2(6) 5_656 .
Si4 N7 Li1 80.9(6) 1_554 .
Li4 N7 Li1 79.9(9) . .
Li2 N7 Li1 130.7(9) 5_655 .
Si5 N7 Ce3 95.0(4) 5_656 1_554
Si4 N7 Ce3 95.8(4) 1_554 1_554
Li4 N7 Ce3 130.3(7) . 1_554
Li2 N7 Ce3 79.4(8) 5_655 1_554
Li1 N7 Ce3 147.8(7) . 1_554
Si2 O1 Si2 132.8(9) 5_655 6
Si2 O1 Ce2 103.72(17) 5_655 6
Si2 O1 Ce2 103.72(17) 6 6
Si2 O1 Ce2 103.72(17) 5_655 5_655
Si2 O1 Ce2 103.72(17) 6 5_655
Ce2 O1 Ce2 107.3(6) 6 5_655
Si5 O2 Li3 128.3(11) 5_656 .
Si5 O2 Li4 83.6(6) 5_656 7_565
Li3 O2 Li4 78.3(7) . 7_565
Si5 O2 Li4 83.6(6) 5_656 .
Li3 O2 Li4 78.3(7) . .
Li4 O2 Li4 137.5(12) 7_565 .
Si5 O2 Ce1 99.7(5) 5_656 5_656
Li3 O2 Ce1 132.1(11) . 5_656
Li4 O2 Ce1 111.0(6) 7_565 5_656
Li4 O2 Ce1 111.0(6) . 5_656
Si1 O3 Li5 112.9(11) . 5_655
Si1 O3 Li5 112.9(11) . 4
Li5 O3 Li5 84.8(17) 5_655 4
Si1 O3 Ce1 137.4(6) . 1_554
Li5 O3 Ce1 98.0(11) 5_655 1_554
Li5 O3 Ce1 98.0(11) 4 1_554
Li5 O1O Li5 62.4(18) 6_666 4_556
Li5 O1O Li5 71.9(15) 6_666 3_656
Li5 O1O Li5 103.1(17) 4_556 3_656
Li5 O1O Li5 103.1(17) 6_666 5_656
Li5 O1O Li5 71.9(15) 4_556 5_656
Li5 O1O Li5 62.4(18) 3_656 5_656
Li5 O1O Ce2 142.7(8) 6_666 .
Li5 O1O Ce2 89.8(9) 4_556 .
Li5 O1O Ce2 142.7(8) 3_656 .
Li5 O1O Ce2 89.8(9) 5_656 .
Li5 O1O Ce2 89.8(9) 6_666 2_655
Li5 O1O Ce2 142.7(8) 4_556 2_655
Li5 O1O Ce2 89.8(9) 3_656 2_655
Li5 O1O Ce2 142.7(8) 5_656 2_655
Ce2 O1O Ce2 100.8(5) . 2_655
Li5 O2O Li5 72(2) 3_655 5_655
Li5 O2O Li2 100.5(11) 3_655 .
Li5 O2O Li2 100.5(11) 5_655 .
Li5 O2O Ce3 157.7(10) 3_655 1_554
Li5 O2O Ce3 89.5(10) 5_655 1_554
Li2 O2O Ce3 94.9(6) . 1_554
Li5 O2O Ce3 89.5(10) 3_655 3_656
Li5 O2O Ce3 157.7(10) 5_655 3_656
Li2 O2O Ce3 94.9(6) . 3_656
Ce3 O2O Ce3 105.3(3) 1_554 3_656
Li3 O3O Li3 139(2) 2 .
Li3 O3O Ce2 101.7(6) 2 5_655
Li3 O3O Ce2 101.7(6) . 5_655
Li3 O3O Ce2 101.7(6) 2 6_565
Li3 O3O Ce2 101.7(6) . 6_565
Ce2 O3O Ce2 110.0(6) 5_655 6_565
N2 Li1 N6 117.7(11) 5_655 7_564
N2 Li1 N6 117.7(11) 5_655 1_554
N6 Li1 N6 77.5(9) 7_564 1_554
N2 Li1 Si2 111.0(12) 5_655 1_554
N6 Li1 Si2 41.3(5) 7_564 1_554
N6 Li1 Si2 41.3(5) 1_554 1_554
N2 Li1 N7 128.7(9) 5_655 7_565
N6 Li1 N7 72.3(6) 7_564 7_565
N6 Li1 N7 113.6(12) 1_554 7_565
Si2 Li1 N7 106.3(9) 1_554 7_565
N2 Li1 N7 128.7(9) 5_655 .
N6 Li1 N7 113.6(12) 7_564 .
N6 Li1 N7 72.3(6) 1_554 .
Si2 Li1 N7 106.3(9) 1_554 .
N7 Li1 N7 68.4(9) 7_565 .
N2 Li1 Si5 122.2(12) 5_655 5_656
N6 Li1 Si5 106.4(10) 7_564 5_656
N6 Li1 Si5 106.4(10) 1_554 5_656
Si2 Li1 Si5 126.8(11) 1_554 5_656
N7 Li1 Si5 37.7(4) 7_565 5_656
N7 Li1 Si5 37.7(4) . 5_656
N2 Li1 Li3 49.2(9) 5_655 .
N6 Li1 Li3 141.1(5) 7_564 .
N6 Li1 Li3 141.1(5) 1_554 .
Si2 Li1 Li3 160.2(14) 1_554 .
N7 Li1 Li3 90.0(9) 7_565 .
N7 Li1 Li3 90.0(9) . .
Si5 Li1 Li3 73.0(9) 5_656 .
N2 Li1 Si4 127.7(5) 5_655 7_564
N6 Li1 Si4 36.5(3) 7_564 7_564
N6 Li1 Si4 100.7(10) 1_554 7_564
Si2 Li1 Si4 75.1(6) 1_554 7_564
N7 Li1 Si4 36.4(3) 7_565 7_564
N7 Li1 Si4 94.8(9) . 7_564
Si5 Li1 Si4 73.1(6) 5_656 7_564
Li3 Li1 Si4 115.5(7) . 7_564
N2 Li1 Si4 127.7(5) 5_655 1_554
N6 Li1 Si4 100.7(10) 7_564 1_554
N6 Li1 Si4 36.5(3) 1_554 1_554
Si2 Li1 Si4 75.1(6) 1_554 1_554
N7 Li1 Si4 94.8(9) 7_565 1_554
N7 Li1 Si4 36.4(3) . 1_554
Si5 Li1 Si4 73.1(6) 5_656 1_554
Li3 Li1 Si4 115.5(7) . 1_554
Si4 Li1 Si4 104.5(9) 7_564 1_554
N2 Li1 Li4 86.8(9) 5_655 .
N6 Li1 Li4 155.2(13) 7_564 .
N6 Li1 Li4 95.5(6) 1_554 .
Si2 Li1 Li4 136.8(7) 1_554 .
N7 Li1 Li4 89.4(9) 7_565 .
N7 Li1 Li4 42.3(5) . .
Si5 Li1 Li4 52.3(6) 5_656 .
Li3 Li1 Li4 52.3(7) . .
Si4 Li1 Li4 125.3(11) 7_564 .
Si4 Li1 Li4 63.5(5) 1_554 .
N2 Li1 Li4 86.8(9) 5_655 7_565
N6 Li1 Li4 95.5(6) 7_564 7_565
N6 Li1 Li4 155.2(13) 1_554 7_565
Si2 Li1 Li4 136.8(7) 1_554 7_565
N7 Li1 Li4 42.3(5) 7_565 7_565
N7 Li1 Li4 89.4(9) . 7_565
Si5 Li1 Li4 52.3(6) 5_656 7_565
Li3 Li1 Li4 52.3(7) . 7_565
Si4 Li1 Li4 63.5(5) 7_564 7_565
Si4 Li1 Li4 125.3(11) 1_554 7_565
Li4 Li1 Li4 80.8(11) . 7_565
N5 Li2 O2O 118.8(16) . .
N5 Li2 N2 109.2(15) . 5_656
O2O Li2 N2 132.0(16) . 5_656
N5 Li2 Li4 54.4(8) . 3_655
O2O Li2 Li4 121.6(10) . 3_655
N2 Li2 Li4 86.0(10) 5_656 3_655
N5 Li2 Li4 54.4(8) . 5_655
O2O Li2 Li4 121.6(10) . 5_655
N2 Li2 Li4 86.0(10) 5_656 5_655
Li4 Li2 Li4 99.6(15) 3_655 5_655
N5 Li2 N7 102.8(8) . 5_655
O2O Li2 N7 95.9(8) . 5_655
N2 Li2 N7 72.7(7) 5_656 5_655
Li4 Li2 N7 141.7(14) 3_655 5_655
Li4 Li2 N7 48.7(6) 5_655 5_655
N5 Li2 N7 102.8(8) . 3_655
O2O Li2 N7 95.9(8) . 3_655
N2 Li2 N7 72.7(7) 5_656 3_655
Li4 Li2 N7 48.7(6) 3_655 3_655
Li4 Li2 N7 141.7(14) 5_655 3_655
N7 Li2 N7 142.1(14) 5_655 3_655
N5 Li2 Si4 120.1(11) . 5_656
O2O Li2 Si4 109.8(11) . 5_656
N2 Li2 Si4 37.7(4) 5_656 5_656
Li4 Li2 Si4 122.2(13) 3_655 5_656
Li4 Li2 Si4 71.5(7) 5_655 5_656
N7 Li2 Si4 37.4(4) 5_655 5_656
N7 Li2 Si4 104.9(10) 3_655 5_656
N5 Li2 Si4 120.1(11) . 3_656
O2O Li2 Si4 109.8(11) . 3_656
N2 Li2 Si4 37.7(4) 5_656 3_656
Li4 Li2 Si4 71.5(7) 3_655 3_656
Li4 Li2 Si4 122.2(13) 5_655 3_656
N7 Li2 Si4 104.9(10) 5_655 3_656
N7 Li2 Si4 37.4(4) 3_655 3_656
Si4 Li2 Si4 67.6(7) 5_656 3_656
N5 Li2 Li5 86.3(11) . 5_655
O2O Li2 Li5 38.8(8) . 5_655
N2 Li2 Li5 153.5(10) 5_656 5_655
Li4 Li2 Li5 120.3(13) 3_655 5_655
Li4 Li2 Li5 86.2(10) 5_655 5_655
N7 Li2 Li5 83.2(8) 5_655 5_655
N7 Li2 Li5 126.0(12) 3_655 5_655
Si4 Li2 Li5 116.0(8) 5_656 5_655
Si4 Li2 Li5 148.6(13) 3_656 5_655
N5 Li2 Li5 86.3(11) . 3_655
O2O Li2 Li5 38.8(8) . 3_655
N2 Li2 Li5 153.5(10) 5_656 3_655
Li4 Li2 Li5 86.2(10) 3_655 3_655
Li4 Li2 Li5 120.3(13) 5_655 3_655
N7 Li2 Li5 126.0(12) 5_655 3_655
N7 Li2 Li5 83.2(8) 3_655 3_655
Si4 Li2 Li5 148.6(13) 5_656 3_655
Si4 Li2 Li5 116.0(8) 3_656 3_655
Li5 Li2 Li5 43.9(14) 5_655 3_655
O3O Li3 O2 110.6(17) . .
O3O Li3 N2 129.8(18) . 5_655
O2 Li3 N2 119.6(16) . 5_655
O3O Li3 N6 98.8(8) . 3_655
O2 Li3 N6 100.8(8) . 3_655
N2 Li3 N6 72.8(7) 5_655 3_655
O3O Li3 N6 98.8(8) . 5_655
O2 Li3 N6 100.8(8) . 5_655
N2 Li3 N6 72.8(7) 5_655 5_655
N6 Li3 N6 145.1(14) 3_655 5_655
O3O Li3 Li4 116.3(11) . 7_565
O2 Li3 Li4 52.3(8) . 7_565
N2 Li3 Li4 95.2(10) 5_655 7_565
N6 Li3 Li4 48.7(6) 3_655 7_565
N6 Li3 Li4 140.9(14) 5_655 7_565
O3O Li3 Li4 116.3(11) . .
O2 Li3 Li4 52.3(8) . .
N2 Li3 Li4 95.2(10) 5_655 .
N6 Li3 Li4 140.9(14) 3_655 .
N6 Li3 Li4 48.7(6) 5_655 .
Li4 Li3 Li4 97.7(15) 7_565 .
O3O Li3 Si4 107.2(12) . 5_655
O2 Li3 Si4 127.7(11) . 5_655
N2 Li3 Si4 39.1(5) 5_655 5_655
N6 Li3 Si4 107.8(11) 3_655 5_655
N6 Li3 Si4 37.8(4) 5_655 5_655
Li4 Li3 Si4 132.3(13) 7_565 5_655
Li4 Li3 Si4 79.0(7) . 5_655
O3O Li3 Si4 107.2(12) . 3_655
O2 Li3 Si4 127.7(11) . 3_655
N2 Li3 Si4 39.1(5) 5_655 3_655
N6 Li3 Si4 37.8(4) 3_655 3_655
N6 Li3 Si4 107.8(11) 5_655 3_655
Li4 Li3 Si4 79.0(7) 7_565 3_655
Li4 Li3 Si4 132.3(13) . 3_655
Si4 Li3 Si4 70.0(8) 5_655 3_655
O3O Li3 Li1 174.6(18) . .
O2 Li3 Li1 74.8(12) . .
N2 Li3 Li1 44.8(9) 5_655 .
N6 Li3 Li1 79.8(7) 3_655 .
N6 Li3 Li1 79.8(7) 5_655 .
Li4 Li3 Li1 66.7(9) 7_565 .
Li4 Li3 Li1 66.7(9) . .
Si4 Li3 Li1 68.5(8) 5_655 .
Si4 Li3 Li1 68.5(8) 3_655 .
O3O Li3 Ce2 44.5(6) . 5_655
O2 Li3 Ce2 127.6(10) . 5_655
N2 Li3 Ce2 99.4(10) 5_655 5_655
N6 Li3 Ce2 124.7(11) 3_655 5_655
N6 Li3 Ce2 56.7(5) 5_655 5_655
Li4 Li3 Ce2 160.7(12) 7_565 5_655
Li4 Li3 Ce2 93.5(6) . 5_655
Si4 Li3 Ce2 65.3(5) 5_655 5_655
Si4 Li3 Ce2 104.7(10) 3_655 5_655
Li1 Li3 Ce2 132.4(8) . 5_655
N7 Li4 O2 83.3(10) . .
N7 Li4 N5 118.8(12) . 5_655
O2 Li4 N5 133.8(10) . 5_655
N7 Li4 N6 130.6(10) . 5_655
O2 Li4 N6 112.9(11) . 5_655
N5 Li4 N6 84.1(10) 5_655 5_655
N7 Li4 Li2 66.9(9) . 5_655
O2 Li4 Li2 133.7(11) . 5_655
N5 Li4 Li2 52.3(9) 5_655 5_655
N6 Li4 Li2 113.4(13) 5_655 5_655
N7 Li4 Si5 42.4(5) . 5_656
O2 Li4 Si5 41.2(5) . 5_656
N5 Li4 Si5 138.7(10) 5_655 5_656
N6 Li4 Si5 137.1(12) 5_655 5_656
Li2 Li4 Si5 100.2(9) 5_655 5_656
N7 Li4 Si2 141.0(12) . 5_655
O2 Li4 Si2 135.4(10) . 5_655
N5 Li4 Si2 42.1(5) 5_655 5_655
N6 Li4 Si2 42.1(5) 5_655 5_655
Li2 Li4 Si2 82.5(10) 5_655 5_655
Si5 Li4 Si2 176.6(10) 5_656 5_655
N7 Li4 Li3 111.7(12) . .
O2 Li4 Li3 49.4(8) . .
N5 Li4 Li3 129.5(11) 5_655 .
N6 Li4 Li3 63.7(9) 5_655 .
Li2 Li4 Li3 175.2(13) 5_655 .
Si5 Li4 Li3 80.8(9) 5_656 .
Si2 Li4 Li3 96.7(9) 5_655 .
N7 Li4 Li1 57.8(8) . .
O2 Li4 Li1 70.4(8) . .
N5 Li4 Li1 155.7(11) 5_655 .
N6 Li4 Li1 83.1(9) 5_655 .
Li2 Li4 Li1 115.5(11) 5_655 .
Si5 Li4 Li1 57.9(7) 5_656 .
Si2 Li4 Li1 122.8(9) 5_655 .
Li3 Li4 Li1 61.0(9) . .
N7 Li4 Li1 93.1(9) . 5_654
O2 Li4 Li1 148.5(10) . 5_654
N5 Li4 Li1 74.9(8) 5_655 5_654
N6 Li4 Li1 48.4(7) 5_655 5_654
Li2 Li4 Li1 70.9(10) 5_655 5_654
Si5 Li4 Li1 130.0(8) 5_656 5_654
Si2 Li4 Li1 52.8(6) 5_655 5_654
Li3 Li4 Li1 104.9(10) . 5_654
Li1 Li4 Li1 81.2(5) . 5_654
N7 Li4 Si4 31.8(4) . 1_554
O2 Li4 Si4 110.0(9) . 1_554
N5 Li4 Si4 107.1(9) 5_655 1_554
N6 Li4 Si4 102.6(7) 5_655 1_554
Li2 Li4 Si4 59.4(8) 5_655 1_554
Si5 Li4 Si4 71.7(5) 5_656 1_554
Si2 Li4 Si4 111.5(8) 5_655 1_554
Li3 Li4 Si4 116.9(10) . 1_554
Li1 Li4 Si4 56.2(6) . 1_554
Li1 Li4 Si4 61.4(6) 5_654 1_554
N7 Li4 Ce1 92.3(8) . 5_656
O2 Li4 Ce1 36.7(4) . 5_656
N5 Li4 Ce1 98.8(7) 5_655 5_656
N6 Li4 Ce1 129.2(8) 5_655 5_656
Li2 Li4 Ce1 107.5(9) 5_655 5_656
Si5 Li4 Ce1 56.7(4) 5_656 5_656
Si2 Li4 Ce1 120.6(6) 5_655 5_656
Li3 Li4 Ce1 77.0(9) . 5_656
Li1 Li4 Ce1 105.3(8) . 5_656
Li1 Li4 Ce1 173.1(9) 5_654 5_656
Si4 Li4 Ce1 124.0(6) 1_554 5_656
O3 Li5 F2F 122.1(16) 5_655 5_655
O3 Li5 O2O 122.1(16) 5_655 5_655
F2F Li5 O2O 0.0(6) 5_655 5_655
O3 Li5 F1F 96.0(13) 5_655 5_656
F2F Li5 F1F 102.8(15) 5_655 5_656
O2O Li5 F1F 102.8(15) 5_655 5_656
O3 Li5 O1O 96.0(13) 5_655 5_656
F2F Li5 O1O 102.8(15) 5_655 5_656
O2O Li5 O1O 102.8(15) 5_655 5_656
F1F Li5 O1O 0.0(6) 5_656 5_656
O3 Li5 Li5 94.9(11) 5_655 7
F2F Li5 Li5 54.1(10) 5_655 7
O2O Li5 Li5 54.1(10) 5_655 7
F1F Li5 Li5 58.8(9) 5_656 7
O1O Li5 Li5 58.8(9) 5_656 7
O3 Li5 N1 141.5(18) 5_655 .
F2F Li5 N1 93.0(11) 5_655 .
O2O Li5 N1 93.0(11) 5_655 .
F1F Li5 N1 90.6(10) 5_656 .
O1O Li5 N1 90.6(10) 5_656 .
Li5 Li5 N1 120.5(9) 7 .
O3 Li5 Li5 47.6(9) 5_655 8_655
F2F Li5 Li5 143.6(10) 5_655 8_655
O2O Li5 Li5 143.6(10) 5_655 8_655
F1F Li5 Li5 54.0(8) 5_656 8_655
O1O Li5 Li5 54.0(8) 5_656 8_655
Li5 Li5 Li5 90.000(2) 7 8_655
N1 Li5 Li5 112.7(7) . 8_655
O3 Li5 Si3 106.8(14) 5_655 5_656
F2F Li5 Si3 116.8(13) 5_655 5_656
O2O Li5 Si3 116.8(13) 5_655 5_656
F1F Li5 Si3 109.8(11) 5_656 5_656
O1O Li5 Si3 109.8(11) 5_656 5_656
Li5 Li5 Si3 156.9(6) 7 5_656
N1 Li5 Si3 36.5(5) . 5_656
Li5 Li5 Si3 98.6(5) 8_655 5_656
O3 Li5 Si1 30.9(6) 5_655 5_655
F2F Li5 Si1 93.2(12) 5_655 5_655
O2O Li5 Si1 93.2(12) 5_655 5_655
F1F Li5 Si1 93.2(11) 5_656 5_655
O1O Li5 Si1 93.2(11) 5_656 5_655
Li5 Li5 Si1 67.6(7) 7 5_655
N1 Li5 Si1 171.9(15) . 5_655
Li5 Li5 Si1 64.4(5) 8_655 5_655
Si3 Li5 Si1 135.4(12) 5_656 5_655
O3 Li5 Li2 84.8(11) 5_655 5_655
F2F Li5 Li2 40.8(8) 5_655 5_655
O2O Li5 Li2 40.8(8) 5_655 5_655
F1F Li5 Li2 126.7(15) 5_656 5_655
O1O Li5 Li2 126.7(15) 5_656 5_655
Li5 Li5 Li2 68.1(7) 7 5_655
N1 Li5 Li2 120.6(12) . 5_655
Li5 Li5 Li2 126.4(8) 8_655 5_655
Si3 Li5 Li2 120.9(11) 5_656 5_655
Si1 Li5 Li2 62.1(8) 5_655 5_655
O3 Li5 Ce3 132.9(13) 5_655 1_554
F2F Li5 Ce3 51.1(7) 5_655 1_554
O2O Li5 Ce3 51.1(7) 5_655 1_554
F1F Li5 Ce3 130.7(12) 5_656 1_554
O1O Li5 Ce3 130.7(12) 5_656 1_554
Li5 Li5 Ce3 104.2(7) 7 1_554
N1 Li5 Ce3 56.6(6) . 1_554
Li5 Li5 Ce3 165.2(7) 8_655 1_554
Si3 Li5 Ce3 66.7(7) 5_656 1_554
Si1 Li5 Ce3 124.6(9) 5_655 1_554
Li2 Li5 Ce3 64.4(8) 5_655 1_554

loop_
_geom_bond_atom_site_label_1
_geom_bond_atom_site_label_2
_geom_bond_distance
_geom_bond_site_symmetry_2
Ce1 O2 2.341(10) 6_656
Ce1 O2 2.341(10) 5_656
Ce1 O3 2.518(12) 2_646
Ce1 O3 2.518(12) 1_556
Ce1 N3 2.568(15) 5_656
Ce1 N4 2.681(11) .
Ce1 N4 2.681(11) 2_645
Ce1 Si5 3.100(4) .
Ce1 Si5 3.100(4) 2_645
Ce1 Si3 3.183(4) .
Ce1 Si3 3.183(4) 2_645
Ce1 Li5 3.38(3) 3_646
Ce2 F3F 2.351(8) 5_655
Ce2 O3O 2.351(8) 5_655
Ce2 O1 2.363(9) 5_655
Ce2 O1O 2.471(9) .
Ce2 N1 2.536(7) 4_556
Ce2 N1 2.536(7) 5_656
Ce2 N3 2.774(11) 5_656
Ce2 N6 2.837(8) .
Ce2 N6 2.837(8) 8_755
Ce2 Si3 3.217(3) .
Ce2 Si3 3.217(3) 2_645
Ce3 F2F 2.409(5) 5_656
Ce3 O2O 2.409(5) 5_656
Ce3 F2F 2.409(5) 1_556
Ce3 O2O 2.409(5) 1_556
Ce3 N7 2.638(8) 1_556
Ce3 N7 2.638(8) 5_656
Ce3 N1 2.674(7) 5_656
Ce3 N1 2.674(7) 1_556
Ce3 N4 2.761(8) 5_657
Ce3 N4 2.761(8) .
Ce3 Li5 3.10(3) 1_556
Ce3 Li5 3.10(3) 5_656
Si1 O3 1.684(12) 2_655
Si1 O3 1.684(12) .
Si1 N5 1.749(11) 2_655
Si1 N5 1.749(11) .
Si1 Li5 3.02(3) 5_655
Si1 Li5 3.02(3) 3_655
Si1 Li5 3.02(3) 4
Si1 Li5 3.02(3) 6_665
Si1 Li2 3.15(3) 2_655
Si1 Li2 3.15(3) .
Si2 O1 1.705(7) 5_655
Si2 N5 1.717(12) .
Si2 N6 1.720(9) .
Si2 N6 1.720(9) 7_565
Si2 Li1 2.54(3) 1_556
Si2 Li4 2.55(2) 5_655
Si2 Li4 2.55(2) 3_655
Si2 Ce2 3.225(3) 2_655
Si3 N4 1.710(12) .
Si3 N1 1.732(8) 3_646
Si3 N1 1.732(8) 5_656
Si3 N3 1.744(3) 5_656
Si3 Li5 2.91(4) 5_656
Si3 Li5 2.91(4) 3_646
Si3 Ce2 3.217(3) 2_645
Si3 Ce3 3.305(3) 3_647
Si4 N6 1.706(9) .
Si4 N2 1.717(5) .
Si4 N7 1.726(9) 1_556
Si4 N1 1.777(7) 5_656
Si4 Li3 2.72(3) 5_655
Si4 Li2 2.81(3) 5_656
Si4 Li1 2.870(18) 1_556
Si4 Li4 3.092(19) 1_556
Si4 Li1 3.14(3) 5_655
Si5 O2 1.676(11) 5_656
Si5 N7 1.715(10) 3_646
Si5 N7 1.715(10) 5_656
Si5 N4 1.738(12) .
Si5 Li4 2.53(2) 5_656
Si5 Li4 2.53(2) 3_646
Si5 Li1 2.71(3) 5_656
Si5 Ce3 3.270(3) 3_647
N1 Si3 1.732(8) 5_656
N1 Si4 1.777(7) 5_656
N1 Li5 2.40(3) .
N1 Ce2 2.536(7) 5_656
N1 Ce3 2.674(7) 1_554
N2 Si4 1.717(5) 7
N2 Li1 2.02(3) 5_655
N2 Li3 2.17(3) 5_655
N2 Li2 2.23(3) 5_656
N3 Si3 1.744(3) 5_656
N3 Si3 1.744(3) 6_566
N3 Ce1 2.568(15) 5_656
N3 Ce2 2.774(11) 6_566
N3 Ce2 2.774(11) 5_656
N4 Ce3 2.761(8) 3_647
N5 Li2 2.03(3) .
N5 Li4 2.09(3) 5_655
N5 Li4 2.09(3) 3_655
N6 Li4 2.10(2) 5_655
N6 Li1 2.30(2) 1_556
N6 Li3 2.507(13) 5_655
N7 Si5 1.715(10) 5_656
N7 Si4 1.726(9) 1_554
N7 Li4 2.05(2) .
N7 Li2 2.514(14) 5_655
N7 Li1 2.58(3) .
N7 Ce3 2.638(8) 1_554
O1 Si2 1.705(7) 5_655
O1 Si2 1.705(7) 6
O1 Ce2 2.363(9) 6
O1 Ce2 2.363(9) 5_655
O2 Si5 1.676(11) 5_656
O2 Li3 2.01(4) .
O2 Li4 2.09(3) 7_565
O2 Li4 2.09(3) .
O2 Ce1 2.341(10) 5_656
O3 Li5 1.94(3) 5_655
O3 Li5 1.94(3) 4
O3 Ce1 2.518(12) 1_554
O1O Li5 2.23(3) 6_666
O1O Li5 2.23(3) 4_556
O1O Li5 2.23(3) 3_656
O1O Li5 2.23(3) 5_656
O1O Ce2 2.471(9) 2_655
O2O Li5 1.96(3) 3_655
O2O Li5 1.96(3) 5_655
O2O Li2 2.05(3) .
O2O Ce3 2.409(5) 1_554
O2O Ce3 2.409(5) 3_656
O3O Li3 1.87(3) 2
O3O Li3 1.87(3) .
O3O Ce2 2.351(8) 5_655
O3O Ce2 2.351(8) 6_565
Li1 N2 2.02(3) 5_655
Li1 N6 2.30(2) 7_564
Li1 N6 2.30(2) 1_554
Li1 Si2 2.54(3) 1_554
Li1 N7 2.58(3) 7_565
Li1 Si5 2.71(3) 5_656
Li1 Li3 2.86(4) .
Li1 Si4 2.870(18) 7_564
Li1 Si4 2.870(18) 1_554
Li1 Li4 3.00(3) .
Li1 Li4 3.00(3) 7_565
Li2 N2 2.23(3) 5_656
Li2 Li4 2.46(3) 3_655
Li2 Li4 2.46(3) 5_655
Li2 N7 2.514(14) 5_655
Li2 N7 2.514(14) 3_655
Li2 Si4 2.81(3) 5_656
Li2 Si4 2.81(3) 3_656
Li2 Li5 3.08(4) 5_655
Li2 Li5 3.08(4) 3_655
Li3 N2 2.17(3) 5_655
Li3 N6 2.507(13) 3_655
Li3 N6 2.507(13) 5_655
Li3 Li4 2.59(3) 7_565
Li3 Li4 2.59(3) .
Li3 Si4 2.72(3) 5_655
Li3 Si4 2.72(3) 3_655
Li3 Ce2 3.29(3) 5_655
Li4 N5 2.09(3) 5_655
Li4 N6 2.10(2) 5_655
Li4 Li2 2.46(3) 5_655
Li4 Si5 2.53(2) 5_656
Li4 Si2 2.55(2) 5_655
Li4 Li1 3.07(3) 5_654
Li4 Si4 3.092(19) 1_554
Li5 O3 1.94(3) 5_655
Li5 F2F 1.96(3) 5_655
Li5 O2O 1.96(3) 5_655
Li5 F1F 2.23(3) 5_656
Li5 O1O 2.23(3) 5_656
Li5 Li5 2.31(7) 7
Li5 Li5 2.61(6) 8_655
Li5 Si3 2.91(4) 5_656
Li5 Si1 3.02(3) 5_655
Li5 Li2 3.08(4) 5_655
Li5 Ce3 3.10(3) 1_554
